data_7013925
loop_
_publ_author_name
'Hoefelmeyer, James D.'
'Sol\'e, St\'ephane'
'Gabba\"i, Fran\,cois P'

_publ_section_title
;
 Reactivity of the dimesityl-1,8-naphthalenediylborate anion: isolation
 of the borataalkene isomer and synthesis of 1,8-diborylnaphthalenes.
;
_journal_issue 8
_journal_name_full 'Dalton transactions (Cambridge, England : 2003)'
_journal_page_first 1254
_journal_page_last 1258
_journal_paper_doi 10.1039/b316505a
_journal_year 2004
_chemical_formula_sum 'C28 H29 B'
_chemical_formula_weight 376.32
_chemical_name_systematic
;
?
;
_space_group_IT_number 33
_symmetry_cell_setting orthorhombic
_symmetry_space_group_name_Hall 'P 2c -2n'
_symmetry_space_group_name_H-M 'P n a 21'
_atom_sites_solution_hydrogens geom
_atom_sites_solution_primary direct
_atom_sites_solution_secondary difmap
_audit_creation_method SHELXL-97
_cell_angle_alpha 90.00
_cell_angle_beta 90.00
_cell_angle_gamma 90.00
_cell_formula_units_Z 4
_cell_length_a 21.9952(19)
_cell_length_b 8.0123(7)
_cell_length_c 12.4897(11)
_cell_measurement_temperature 293(2)
_cell_volume 2201.1(3)
_computing_structure_refinement 'SHELXL-97 (Sheldrick, 1997)'
_computing_structure_solution 'SHELXS-97 (Sheldrick, 1990)'
_diffrn_ambient_temperature 293(2)
_diffrn_measured_fraction_theta_full 1.000
_diffrn_measured_fraction_theta_max 1.000
_diffrn_radiation_monochromator graphite
_diffrn_radiation_source 'fine-focus sealed tube'
_diffrn_radiation_type MoK\a
_diffrn_radiation_wavelength 0.71073
_diffrn_reflns_av_R_equivalents 0.0423
_diffrn_reflns_av_sigmaI/netI 0.0554
_diffrn_reflns_limit_h_max 24
_diffrn_reflns_limit_h_min -26
_diffrn_reflns_limit_k_max 9
_diffrn_reflns_limit_k_min -7
_diffrn_reflns_limit_l_max 14
_diffrn_reflns_limit_l_min -14
_diffrn_reflns_number 10972
_diffrn_reflns_theta_full 25.00
_diffrn_reflns_theta_max 25.00
_diffrn_reflns_theta_min 1.85
_exptl_absorpt_coefficient_mu 0.063
_exptl_absorpt_correction_type none
_exptl_crystal_colour 'pale yellow'
_exptl_crystal_density_diffrn 1.136
_exptl_crystal_density_method 'not measured'
_exptl_crystal_description 'triangular prism'
_exptl_crystal_F_000 808
_exptl_crystal_size_max 0.21
_exptl_crystal_size_mid 0.18
_exptl_crystal_size_min 0.13
_refine_diff_density_max 0.214
_refine_diff_density_min -0.180
_refine_diff_density_rms 0.050
_refine_ls_abs_structure_details 'Flack H D (1983), Acta Cryst. A39, 876-881'
_refine_ls_abs_structure_Flack 0(9)
_refine_ls_extinction_method none
_refine_ls_goodness_of_fit_ref 1.032
_refine_ls_hydrogen_treatment mixed
_refine_ls_matrix_type full
_refine_ls_number_parameters 263
_refine_ls_number_reflns 3867
_refine_ls_number_restraints 1
_refine_ls_restrained_S_all 1.032
_refine_ls_R_factor_all 0.0877
_refine_ls_R_factor_gt 0.0584
_refine_ls_shift/su_max 0.258
_refine_ls_shift/su_mean 0.001
_refine_ls_structure_factor_coef Fsqd
_refine_ls_weighting_details 'calc w=1/[\s^2^(Fo^2^)+(0.0700P)^2^+0.0000P] where P=(Fo^2^+2Fc^2^)/3'
_refine_ls_weighting_scheme calc
_refine_ls_wR_factor_gt 0.1353
_refine_ls_wR_factor_ref 0.1472
_reflns_number_gt 2424
_reflns_number_total 3867
_reflns_threshold_expression >2sigma(I)
_cod_data_source_file b316505a.txt
_cod_data_source_block 2_b
_cod_depositor_comments
;
The following automatic conversions were performed:
'_symmetry_cell_setting' value 'Orthorhombic' changed to 'orthorhombic'
according to '/home/saulius/struct/CIF-dictionaries/cif_core.dic'
dictionary named 'cif_core.dic' version 2.4.1 from 2010-06-29.

Automatic conversion script
Id: cif_fix_enum 1527 2010-12-29 10:47:43Z saulius 
;
_cod_original_sg_symbol_H-M Pna2(1)
_cod_database_code 7013925

loop_
_symmetry_equiv_pos_as_xyz
'x, y, z'
'-x, -y, z+1/2'
'x+1/2, -y+1/2, z'
'-x+1/2, y+1/2, z+1/2'

loop_
_atom_site_label
_atom_site_type_symbol
_atom_site_fract_x
_atom_site_fract_y
_atom_site_fract_z
_atom_site_U_iso_or_equiv
_atom_site_adp_type
_atom_site_occupancy
_atom_site_symmetry_multiplicity
_atom_site_calc_flag
_atom_site_refinement_flags
_atom_site_disorder_assembly
_atom_site_disorder_group
B B -0.18285(16) 0.3497(5) -0.1671(3) 0.0435(9) Uani 1 1 d . . .
C1 C -0.14938(15) 0.4571(4) -0.0804(3) 0.0481(8) Uani 1 1 d . . .
C2 C -0.18433(16) 0.5080(4) 0.0058(3) 0.0537(9) Uani 1 1 d . . .
H2A H -0.2255 0.4821 0.0061 0.064 Uiso 1 1 calc R . .
C3 C -0.16038(17) 0.5964(5) 0.0921(3) 0.0596(10) Uani 1 1 d . . .
H3A H -0.1850 0.6269 0.1495 0.072 Uiso 1 1 calc R . .
C4 C -0.10003(17) 0.6376(5) 0.0908(3) 0.0567(10) Uani 1 1 d . . .
H4A H -0.0840 0.6969 0.1483 0.068 Uiso 1 1 calc R . .
C5 C -0.00028(16) 0.6422(5) 0.0049(3) 0.0592(10) Uani 1 1 d . . .
H5A H 0.0156 0.7025 0.0620 0.071 Uiso 1 1 calc R . .
C6 C 0.03625(16) 0.6015(5) -0.0792(4) 0.0621(10) Uani 1 1 d . . .
H6A H 0.0770 0.6330 -0.0790 0.075 Uiso 1 1 calc R . .
C7 C 0.01245(15) 0.5128(4) -0.1654(3) 0.0558(9) Uani 1 1 d . . .
H7A H 0.0375 0.4865 -0.2230 0.067 Uiso 1 1 calc R . .
C8 C -0.04694(14) 0.4637(4) -0.1668(3) 0.0491(8) Uani 1 1 d . . .
H8A H -0.0616 0.4040 -0.2252 0.059 Uiso 1 1 calc R . .
C9 C -0.08681(14) 0.5017(4) -0.0812(3) 0.0451(8) Uani 1 1 d . . .
C10 C -0.06185(14) 0.5939(4) 0.0065(3) 0.0454(8) Uani 1 1 d . . .
C11 C -0.25253(14) 0.3956(4) -0.1856(3) 0.0458(8) Uani 1 1 d . . .
C12 C -0.29877(15) 0.2828(4) -0.1564(3) 0.0519(9) Uani 1 1 d . . .
C13 C -0.35929(15) 0.3258(5) -0.1686(3) 0.0615(10) Uani 1 1 d . . .
H13A H -0.3892 0.2507 -0.1473 0.074 Uiso 1 1 calc R . .
C14 C -0.37653(15) 0.4787(5) -0.2120(3) 0.0649(11) Uani 1 1 d . . .
C15 C -0.33146(16) 0.5882(5) -0.2397(3) 0.0610(10) Uani 1 1 d . . .
H15A H -0.3423 0.6905 -0.2693 0.073 Uiso 1 1 calc R . .
C16 C -0.27020(15) 0.5530(4) -0.2254(3) 0.0534(9) Uani 1 1 d . . .
C17 C -0.28428(17) 0.1147(5) -0.1086(3) 0.0729(12) Uani 1 1 d . . .
H17A H -0.3214 0.0564 -0.0935 0.109 Uiso 1 1 calc R . .
H17B H -0.2617 0.1296 -0.0436 0.109 Uiso 1 1 calc R . .
H17C H -0.2605 0.0510 -0.1585 0.109 Uiso 1 1 calc R . .
C18 C -0.44304(16) 0.5191(6) -0.2293(4) 0.0937(15) Uani 1 1 d . . .
H18A H -0.4467 0.6294 -0.2587 0.140 Uiso 1 1 calc R . .
H18B H -0.4641 0.5140 -0.1620 0.140 Uiso 1 1 calc R . .
H18C H -0.4604 0.4397 -0.2780 0.140 Uiso 1 1 calc R . .
C19 C -0.22360(16) 0.6821(5) -0.2548(3) 0.0708(12) Uani 1 1 d . . .
H19A H -0.1836 0.6385 -0.2417 0.106 Uiso 1 1 calc R . .
H19B H -0.2297 0.7804 -0.2122 0.106 Uiso 1 1 calc R . .
H19C H -0.2276 0.7098 -0.3292 0.106 Uiso 1 1 calc R . .
C21 C -0.15292(13) 0.1963(4) -0.2278(3) 0.0429(8) Uani 1 1 d . . .
C22 C -0.12156(14) 0.0721(4) -0.1706(3) 0.0466(8) Uani 1 1 d . . .
C23 C -0.09549(15) -0.0620(4) -0.2264(3) 0.0474(8) Uani 1 1 d . . .
H23A H -0.0759 -0.1451 -0.1875 0.057 Uiso 1 1 calc R . .
C24 C -0.09772(15) -0.0761(4) -0.3363(3) 0.0483(8) Uani 1 1 d . . .
C25 C -0.12847(15) 0.0483(4) -0.3914(3) 0.0461(8) Uani 1 1 d . . .
H25A H -0.1304 0.0420 -0.4657 0.055 Uiso 1 1 calc R . .
C26 C -0.15646(14) 0.1817(4) -0.3405(3) 0.0423(8) Uani 1 1 d . . .
C27 C -0.11462(17) 0.0728(4) -0.0511(3) 0.0617(11) Uani 1 1 d . . .
H27A H -0.1342 0.1698 -0.0220 0.093 Uiso 1 1 calc R . .
H27B H -0.0722 0.0747 -0.0330 0.093 Uiso 1 1 calc R . .
H27C H -0.1330 -0.0258 -0.0218 0.093 Uiso 1 1 calc R . .
C28 C -0.06861(18) -0.2186(5) -0.3947(3) 0.0676(11) Uani 1 1 d . . .
H28A H -0.0492 -0.2915 -0.3442 0.101 Uiso 1 1 calc R . .
H28B H -0.0389 -0.1762 -0.4440 0.101 Uiso 1 1 calc R . .
H28C H -0.0991 -0.2794 -0.4334 0.101 Uiso 1 1 calc R . .
C29 C -0.18642(16) 0.3119(4) -0.4096(3) 0.0521(9) Uani 1 1 d . . .
H29A H -0.1841 0.2785 -0.4833 0.078 Uiso 1 1 calc R . .
H29B H -0.1660 0.4168 -0.4005 0.078 Uiso 1 1 calc R . .
H29C H -0.2283 0.3234 -0.3890 0.078 Uiso 1 1 calc R . .

loop_
_atom_site_aniso_label
_atom_site_aniso_U_11
_atom_site_aniso_U_22
_atom_site_aniso_U_33
_atom_site_aniso_U_23
_atom_site_aniso_U_13
_atom_site_aniso_U_12
B 0.052(2) 0.043(2) 0.036(2) 0.0048(18) 0.0022(19) -0.0038(17)
C1 0.055(2) 0.044(2) 0.045(2) -0.0013(17) -0.0007(17) 0.0034(16)
C2 0.057(2) 0.058(2) 0.047(2) -0.0038(19) -0.0003(18) 0.0033(18)
C3 0.069(3) 0.069(3) 0.041(2) -0.0118(19) -0.0017(18) 0.007(2)
C4 0.071(3) 0.054(2) 0.045(2) -0.0113(18) -0.0160(19) 0.003(2)
C5 0.060(2) 0.054(2) 0.064(3) -0.003(2) -0.016(2) -0.001(2)
C6 0.045(2) 0.061(2) 0.081(3) 0.004(2) -0.015(2) -0.0007(18)
C7 0.045(2) 0.054(2) 0.068(3) 0.000(2) 0.0026(18) 0.0006(16)
C8 0.050(2) 0.0449(19) 0.053(2) -0.0012(18) -0.0037(18) 0.0058(16)
C9 0.048(2) 0.0396(19) 0.048(2) 0.0005(16) -0.0056(17) 0.0087(15)
C10 0.053(2) 0.0359(18) 0.047(2) 0.0015(16) -0.0103(17) 0.0034(16)
C11 0.0478(18) 0.0487(19) 0.0409(18) -0.0086(17) 0.0015(15) -0.0035(17)
C12 0.053(2) 0.057(2) 0.045(2) -0.0066(19) 0.0028(16) -0.0078(18)
C13 0.052(2) 0.071(3) 0.061(2) -0.025(2) 0.012(2) -0.0100(19)
C14 0.047(2) 0.075(3) 0.073(3) -0.032(2) -0.0037(19) 0.006(2)
C15 0.060(2) 0.056(2) 0.067(3) -0.016(2) -0.0114(19) 0.012(2)
C16 0.050(2) 0.053(2) 0.057(2) -0.0112(19) 0.0016(17) 0.0022(17)
C17 0.083(3) 0.071(3) 0.065(3) 0.012(2) 0.003(2) -0.022(2)
C18 0.050(2) 0.096(3) 0.135(4) -0.040(3) -0.010(3) 0.015(2)
C19 0.072(2) 0.052(2) 0.088(3) -0.004(2) 0.004(2) -0.007(2)
C21 0.0413(17) 0.0452(19) 0.0422(19) -0.0007(17) -0.0031(16) -0.0044(15)
C22 0.0488(19) 0.046(2) 0.045(2) -0.0040(18) -0.0002(17) -0.0063(16)
C23 0.054(2) 0.0353(19) 0.053(2) 0.0055(17) -0.0067(18) -0.0016(15)
C24 0.047(2) 0.040(2) 0.058(2) -0.0051(18) -0.0001(17) -0.0016(17)
C25 0.053(2) 0.045(2) 0.0411(19) 0.0001(17) 0.0014(16) -0.0017(17)
C26 0.0435(19) 0.041(2) 0.043(2) 0.0027(17) 0.0014(15) -0.0044(15)
C27 0.081(3) 0.058(3) 0.046(2) 0.0067(19) -0.0089(18) 0.007(2)
C28 0.080(3) 0.061(2) 0.062(3) -0.006(2) -0.003(2) 0.009(2)
C29 0.065(2) 0.050(2) 0.042(2) -0.0022(18) 0.0007(17) 0.0002(18)

loop_
_atom_type_symbol
_atom_type_description
_atom_type_scat_dispersion_real
_atom_type_scat_dispersion_imag
_atom_type_scat_source
C C 0.0033 0.0016 'International Tables Vol C Tables 4.2.6.8 and 6.1.1.4'
H H 0.0000 0.0000 'International Tables Vol C Tables 4.2.6.8 and 6.1.1.4'
B B 0.0013 0.0007 'International Tables Vol C Tables 4.2.6.8 and 6.1.1.4'

loop_
_geom_angle_atom_site_label_1
_geom_angle_atom_site_label_2
_geom_angle_atom_site_label_3
_geom_angle
_geom_angle_site_symmetry_1
_geom_angle_site_symmetry_3
_geom_angle_publ_flag
C1 B C21 124.1(3) . . ?
C1 B C11 115.2(3) . . ?
C21 B C11 120.6(3) . . ?
C2 C1 C9 118.0(3) . . ?
C2 C1 B 116.0(3) . . ?
C9 C1 B 126.0(3) . . ?
C1 C2 C3 122.8(3) . . ?
C4 C3 C2 118.7(3) . . ?
C3 C4 C10 122.2(3) . . ?
C6 C5 C10 120.8(4) . . ?
C5 C6 C7 119.8(3) . . ?
C8 C7 C6 121.1(4) . . ?
C7 C8 C9 121.4(3) . . ?
C8 C9 C1 123.4(3) . . ?
C8 C9 C10 116.8(3) . . ?
C1 C9 C10 119.7(3) . . ?
C4 C10 C5 121.5(3) . . ?
C4 C10 C9 118.5(3) . . ?
C5 C10 C9 120.0(3) . . ?
C12 C11 C16 117.8(3) . . ?
C12 C11 B 120.6(3) . . ?
C16 C11 B 121.5(3) . . ?
C13 C12 C11 120.4(3) . . ?
C13 C12 C17 118.0(3) . . ?
C11 C12 C17 121.5(3) . . ?
C12 C13 C14 121.6(4) . . ?
C15 C14 C13 117.7(3) . . ?
C15 C14 C18 121.8(4) . . ?
C13 C14 C18 120.5(4) . . ?
C14 C15 C16 122.7(4) . . ?
C15 C16 C11 119.7(3) . . ?
C15 C16 C19 119.4(3) . . ?
C11 C16 C19 120.9(3) . . ?
C22 C21 C26 118.3(3) . . ?
C22 C21 B 120.6(3) . . ?
C26 C21 B 121.1(3) . . ?
C23 C22 C21 119.3(3) . . ?
C23 C22 C27 117.1(3) . . ?
C21 C22 C27 123.6(3) . . ?
C24 C23 C22 122.9(3) . . ?
C23 C24 C25 116.9(3) . . ?
C23 C24 C28 122.2(3) . . ?
C25 C24 C28 120.9(3) . . ?
C24 C25 C26 122.8(3) . . ?
C25 C26 C21 119.7(3) . . ?
C25 C26 C29 117.7(3) . . ?
C21 C26 C29 122.5(3) . . ?

loop_
_geom_bond_atom_site_label_1
_geom_bond_atom_site_label_2
_geom_bond_distance
_geom_bond_site_symmetry_2
_geom_bond_publ_flag
B C1 1.567(5) . ?
B C21 1.587(5) . ?
B C11 1.593(5) . ?
C1 C2 1.385(5) . ?
C1 C9 1.422(4) . ?
C2 C3 1.394(5) . ?
C3 C4 1.368(5) . ?
C4 C10 1.392(5) . ?
C5 C6 1.362(5) . ?
C5 C10 1.408(5) . ?
C6 C7 1.393(5) . ?
C7 C8 1.364(4) . ?
C8 C9 1.416(5) . ?
C9 C10 1.432(5) . ?
C11 C12 1.409(4) . ?
C11 C16 1.410(5) . ?
C12 C13 1.383(4) . ?
C12 C17 1.507(5) . ?
C13 C14 1.392(6) . ?
C14 C15 1.369(5) . ?
C14 C18 1.514(5) . ?
C15 C16 1.388(5) . ?
C16 C19 1.501(5) . ?
C21 C22 1.406(5) . ?
C21 C26 1.415(4) . ?
C22 C23 1.404(5) . ?
C22 C27 1.500(5) . ?
C23 C24 1.377(5) . ?
C24 C25 1.387(5) . ?
C24 C28 1.499(5) . ?
C25 C26 1.388(4) . ?
C26 C29 1.505(4) . ?

loop_
_cod_related_entry_id
_cod_related_entry_database
_cod_related_entry_code
1 ChemSpider 13617875
